data_7718170
loop_
_publ_author_name
'Kroos, Simon'
'Hebenbrock, Marian'
'Hepp, Alexander'
'Layh, Marcus'
'L&#xfc;ke, Joschua'
'Tonkul, Ali R.'
'Strassert, Cristian A.'
'M&#xfc;ller, Jens'

_publ_section_title
;
 Water-soluble luminescent platinum(II) complexes for guanine quadruplex
 binding.
;
_journal_issue 13
_journal_name_full 'Dalton transactions (Cambridge, England : 2003)'
_journal_page_first 5367
_journal_page_last 5390
_journal_paper_doi 10.1039/d4dt03067b
_journal_volume 54
_journal_year 2025
_chemical_formula_sum 'C20.5 H24.5 Cl N4.5 O3.5 Pt'
_chemical_formula_weight 620.48
_space_group_crystal_system triclinic
_space_group_IT_number 2
_space_group_name_Hall '-P 1'
_space_group_name_H-M_alt 'P -1'
_atom_sites_solution_hydrogens geom
_atom_sites_solution_primary intrinsic
_audit_creation_method SHELXL-2019/1
_audit_update_record
;
2024-10-21 deposited with the CCDC.	2025-02-25 downloaded from the CCDC.
;
_cell_angle_alpha 97.8090(10)
_cell_angle_beta 90.5600(10)
_cell_angle_gamma 102.7190(10)
_cell_formula_units_Z 2
_cell_length_a 9.2014(3)
_cell_length_b 9.7423(3)
_cell_length_c 11.8668(4)
_cell_measurement_reflns_used 9424
_cell_measurement_temperature 100(2)
_cell_measurement_theta_max 30.001
_cell_measurement_theta_min 2.576
_cell_volume 1027.18(6)
_computing_cell_refinement 'Bruker SAINT+'
_computing_data_collection 'Bruker APEX3 2019/0'
_computing_data_reduction 'Bruker SAINT+'
_computing_molecular_graphics 'Bruker SHELXTL'
_computing_publication_material 'Bruker SHELXTL'
_computing_structure_refinement 'SHELXL-2019/1 (Sheldrick, 2019)'
_computing_structure_solution 'SHELXT-2018/2 (Sheldrick, 2015)'
_diffrn_ambient_temperature 100(2)
_diffrn_measured_fraction_theta_full 0.978
_diffrn_measured_fraction_theta_max 0.984
_diffrn_measurement_device_type 'Bruker Venture D8 mit Photon III CMOS Detektor'
_diffrn_measurement_method '\f and \w scans'
_diffrn_radiation_type MoK\a
_diffrn_radiation_wavelength 0.71073
_diffrn_reflns_av_R_equivalents 0.0191
_diffrn_reflns_av_unetI/netI 0.0220
_diffrn_reflns_Laue_measured_fraction_full 0.978
_diffrn_reflns_Laue_measured_fraction_max 0.984
_diffrn_reflns_limit_h_max 12
_diffrn_reflns_limit_h_min -12
_diffrn_reflns_limit_k_max 13
_diffrn_reflns_limit_k_min -13
_diffrn_reflns_limit_l_max 16
_diffrn_reflns_limit_l_min -16
_diffrn_reflns_number 16638
_diffrn_reflns_point_group_measured_fraction_full 0.978
_diffrn_reflns_point_group_measured_fraction_max 0.984
_diffrn_reflns_theta_full 25.242
_diffrn_reflns_theta_max 30.008
_diffrn_reflns_theta_min 2.165
_diffrn_source microsource
_exptl_absorpt_coefficient_mu 6.996
_exptl_absorpt_correction_T_max 0.4931
_exptl_absorpt_correction_T_min 0.3759
_exptl_absorpt_correction_type empirical
_exptl_absorpt_process_details SADABS
_exptl_crystal_colour yellow
_exptl_crystal_density_diffrn 2.006
_exptl_crystal_description fragment
_exptl_crystal_F_000 604
_exptl_crystal_size_max 0.175
_exptl_crystal_size_mid 0.061
_exptl_crystal_size_min 0.060
_refine_diff_density_max 1.457
_refine_diff_density_min -0.722
_refine_diff_density_rms 0.095
_refine_ls_extinction_coef 0.0021(3)
_refine_ls_extinction_expression Fc^*^=kFc[1+0.001xFc^2^\l^3^/sin(2\q)]^-1/4^
_refine_ls_extinction_method 'SHELXL-2019/1 (Sheldrick 2019)'
_refine_ls_goodness_of_fit_ref 1.100
_refine_ls_hydrogen_treatment constr
_refine_ls_matrix_type full
_refine_ls_number_parameters 314
_refine_ls_number_reflns 5894
_refine_ls_number_restraints 77
_refine_ls_restrained_S_all 1.106
_refine_ls_R_factor_all 0.0147
_refine_ls_R_factor_gt 0.0146
_refine_ls_shift/su_max 0.005
_refine_ls_shift/su_mean 0.000
_refine_ls_structure_factor_coef Fsqd
_refine_ls_weighting_details 'w=1/[\s^2^(Fo^2^)+(0.0084P)^2^+1.2348P] where P=(Fo^2^+2Fc^2^)/3'
_refine_ls_weighting_scheme calc
_refine_ls_wR_factor_gt 0.0367
_refine_ls_wR_factor_ref 0.0368
_reflns_Friedel_coverage 0.000
_reflns_number_gt 5857
_reflns_number_total 5894
_reflns_threshold_expression 'I > 2\s(I)'
_cod_data_source_file d4dt03067b2.cif
_cod_data_source_block sad_P-1_9_a
_cod_depositor_comments 'Adding full bibliography for 7718168--7718171.cif.'
_cod_original_formula_sum 'C20.50 H24.50 Cl N4.50 O3.50 Pt'
_cod_database_code 7718170
_shelx_shelxl_version_number 2019/1
_shelx_space_group_comment
;
The symmetry employed for this shelxl refinement is uniquely defined
by the following loop, which should always be used as a source of
symmetry information in preference to the above space-group names.
They are only intended as comments.
;

loop_
_space_group_symop_operation_xyz
'x, y, z'
'-x, -y, -z'

loop_
_atom_site_label
_atom_site_type_symbol
_atom_site_fract_x
_atom_site_fract_y
_atom_site_fract_z
_atom_site_U_iso_or_equiv
_atom_site_adp_type
_atom_site_occupancy
_atom_site_site_symmetry_order
_atom_site_calc_flag
_atom_site_refinement_flags_posn
_atom_site_refinement_flags_adp
_atom_site_refinement_flags_occupancy
_atom_site_disorder_assembly
_atom_site_disorder_group
Pt01 Pt 0.60328(2) 0.67487(2) 0.58677(2) 0.01073(3) Uani 1 1 d . . . . .
Cl01 Cl 0.80483(5) 0.61442(5) 0.66786(4) 0.01709(8) Uani 1 1 d . . . . .
O1 O 1.2016(2) 0.9676(2) 0.16879(18) 0.0421(5) Uani 1 1 d . . . . .
H1 H 1.273383 1.018364 0.210126 0.063 Uiso 1 1 calc R U . . .
O2 O 0.33699(16) 0.31803(16) 0.88546(13) 0.0207(3) Uani 1 1 d . . . . .
O3A O 0.5311(6) 0.0653(8) 1.1492(7) 0.0177(15) Uani 0.39(2) 1 d D U P A 1
H3A H 0.517323 0.094942 1.217181 0.027 Uiso 0.39(2) 1 calc R U P A 1
O3B O 0.5038(7) 0.1096(8) 1.1842(6) 0.0311(17) Uani 0.61(2) 1 d D U P A 2
H3B H 0.429164 0.044317 1.161535 0.047 Uiso 0.61(2) 1 calc R U P A 2
N1 N 0.82316(18) 0.95037(17) 0.36321(13) 0.0154(3) Uani 1 1 d . . . . .
N2 N 0.84174(18) 0.86920(17) 0.44261(13) 0.0152(3) Uani 1 1 d . . . . .
N3 N 0.70686(17) 0.81284(16) 0.47247(13) 0.0136(3) Uani 1 1 d . . . . .
N4 N 0.42864(17) 0.72229(16) 0.51781(13) 0.0123(3) Uani 1 1 d . . . . .
C1 C 0.6028(2) 0.85792(19) 0.41232(15) 0.0140(3) Uani 1 1 d . . . . .
C2 C 0.6782(2) 0.94728(19) 0.34153(15) 0.0154(3) Uani 1 1 d . . . . .
H2 H 0.637542 0.995826 0.289221 0.018 Uiso 1 1 calc R U . . .
C3 C 0.4466(2) 0.80689(19) 0.43540(15) 0.0139(3) Uani 1 1 d . . . . .
C4 C 0.3239(2) 0.8367(2) 0.38276(17) 0.0179(3) Uani 1 1 d . . . . .
H4 H 0.335700 0.895848 0.324570 0.021 Uiso 1 1 calc R U . . .
C5 C 0.1826(2) 0.7769(2) 0.41822(17) 0.0188(3) Uani 1 1 d . . . . .
H5 H 0.096734 0.795112 0.383375 0.023 Uiso 1 1 calc R U . . .
C6 C 0.1661(2) 0.6914(2) 0.50355(16) 0.0160(3) Uani 1 1 d . . . . .
H6 H 0.069539 0.652016 0.527587 0.019 Uiso 1 1 calc R U . . .
C7 C 0.2916(2) 0.66341(18) 0.55376(15) 0.0129(3) Uani 1 1 d . . . . .
C8 C 0.9548(2) 1.0306(2) 0.31352(16) 0.0184(3) Uani 1 1 d . . . . .
H8A H 1.045144 1.006728 0.344276 0.022 Uiso 1 1 calc R U . . .
H8B H 0.962189 1.133466 0.336715 0.022 Uiso 1 1 calc R U . . .
C9 C 0.9507(3) 1.0003(3) 0.18587(19) 0.0291(5) Uani 1 1 d . . . . .
H9A H 0.879308 1.048634 0.153688 0.035 Uiso 1 1 calc R U . . .
H9B H 0.916117 0.896761 0.161356 0.035 Uiso 1 1 calc R U . . .
C10 C 1.1050(2) 1.0519(2) 0.14095(18) 0.0241(4) Uani 1 1 d . . . . .
H10A H 1.097084 1.047666 0.057233 0.029 Uiso 1 1 calc R U . . .
H10B H 1.145718 1.152017 0.174359 0.029 Uiso 1 1 calc R U . . .
C11 C 0.3013(2) 0.57325(19) 0.63997(15) 0.0133(3) Uani 1 1 d . . . . .
C12 C 0.1757(2) 0.4992(2) 0.68920(16) 0.0164(3) Uani 1 1 d . . . . .
H12 H 0.078929 0.507531 0.667030 0.020 Uiso 1 1 calc R U . . .
C13 C 0.1927(2) 0.4139(2) 0.76998(16) 0.0175(3) Uani 1 1 d . . . . .
H13 H 0.107629 0.362886 0.803135 0.021 Uiso 1 1 calc R U . . .
C14 C 0.3355(2) 0.4029(2) 0.80287(16) 0.0156(3) Uani 1 1 d . . . . .
C15 C 0.4622(2) 0.47484(19) 0.75426(15) 0.0142(3) Uani 1 1 d . . . . .
H15 H 0.558259 0.465338 0.777182 0.017 Uiso 1 1 calc R U . . .
C16 C 0.44724(19) 0.56104(18) 0.67164(15) 0.0124(3) Uani 1 1 d . . . . .
C17 C 0.4760(2) 0.3011(2) 0.93044(16) 0.0168(3) Uani 1 1 d . . . . .
H17A H 0.540908 0.394525 0.960445 0.020 Uiso 1 1 calc R U . . .
H17B H 0.528922 0.251934 0.871152 0.020 Uiso 1 1 calc R U . . .
C18 C 0.4332(2) 0.2123(2) 1.02490(18) 0.0212(4) Uani 1 1 d . . . . .
H18A H 0.366381 0.120972 0.992423 0.025 Uiso 1 1 calc R U . . .
H18B H 0.376498 0.262397 1.080750 0.025 Uiso 1 1 calc R U . . .
C19 C 0.5649(3) 0.1817(2) 1.08660(19) 0.0257(4) Uani 1 1 d D U . . .
H19A H 0.639073 0.163402 1.029907 0.031 Uiso 0.39(2) 1 calc R U P A 1
H19B H 0.612241 0.267900 1.139592 0.031 Uiso 0.39(2) 1 calc R U P A 1
H19C H 0.614991 0.119486 1.035197 0.031 Uiso 0.61(2) 1 calc R U P A 2
H19D H 0.638158 0.271217 1.114019 0.031 Uiso 0.61(2) 1 calc R U P A 2
C1_1 C 1.1260(6) 0.5951(6) 0.0672(5) 0.0365(11) Uani 0.5 1 d D U P B -1
H1A_1 H 1.194613 0.573832 0.118992 0.044 Uiso 0.5 1 calc R U P B -1
O1_1 O 1.1374(7) 0.7223(6) 0.0438(7) 0.087(2) Uani 0.5 1 d D U P B -1
N5_1 N 1.0113(9) 0.4923(9) 0.0146(5) 0.0225(11) Uani 0.5 1 d D U P B -1
C2_1 C 0.9099(7) 0.5271(9) -0.0641(5) 0.0480(16) Uani 0.5 1 d D U P B -1
H2A_1 H 0.858882 0.440457 -0.113321 0.072 Uiso 0.5 1 calc R U P B -1
H2B_1 H 0.965551 0.594736 -0.110823 0.072 Uiso 0.5 1 calc R U P B -1
H2C_1 H 0.836161 0.569804 -0.021738 0.072 Uiso 0.5 1 calc R U P B -1
C3_1 C 0.9873(7) 0.3520(6) 0.0398(5) 0.0365(11) Uani 0.5 1 d D U P B -1
H3A_1 H 1.078512 0.337458 0.075016 0.055 Uiso 0.5 1 calc R U P B -1
H3B_1 H 0.960696 0.285018 -0.030545 0.055 Uiso 0.5 1 calc R U P B -1
H3C_1 H 0.905960 0.335886 0.092564 0.055 Uiso 0.5 1 calc R U P B -1

loop_
_atom_site_aniso_label
_atom_site_aniso_U_11
_atom_site_aniso_U_22
_atom_site_aniso_U_33
_atom_site_aniso_U_23
_atom_site_aniso_U_13
_atom_site_aniso_U_12
Pt01 0.01099(4) 0.01230(4) 0.01023(4) 0.00449(2) 0.00049(2) 0.00367(2)
Cl01 0.01314(18) 0.02087(19) 0.01919(19) 0.00851(16) -0.00146(15) 0.00460(15)
O1 0.0443(11) 0.0522(12) 0.0401(11) 0.0219(9) 0.0127(9) 0.0233(10)
O2 0.0167(6) 0.0260(7) 0.0221(7) 0.0169(6) -0.0003(5) 0.0025(5)
O3A 0.024(2) 0.019(2) 0.016(2) 0.007(2) 0.0057(16) 0.0154(16)
O3B 0.040(2) 0.029(2) 0.026(2) 0.018(2) -0.0089(19) 0.0019(19)
N1 0.0172(7) 0.0170(7) 0.0128(6) 0.0062(5) 0.0023(5) 0.0028(6)
N2 0.0157(7) 0.0175(7) 0.0137(7) 0.0068(6) 0.0022(5) 0.0034(6)
N3 0.0131(7) 0.0158(7) 0.0135(6) 0.0058(5) 0.0021(5) 0.0040(5)
N4 0.0128(6) 0.0138(6) 0.0118(6) 0.0038(5) -0.0003(5) 0.0052(5)
C1 0.0158(8) 0.0157(7) 0.0127(7) 0.0054(6) 0.0014(6) 0.0058(6)
C2 0.0180(8) 0.0164(8) 0.0136(7) 0.0066(6) 0.0013(6) 0.0049(6)
C3 0.0153(8) 0.0152(7) 0.0130(7) 0.0043(6) 0.0005(6) 0.0058(6)
C4 0.0189(8) 0.0213(8) 0.0170(8) 0.0088(7) 0.0001(7) 0.0084(7)
C5 0.0173(8) 0.0228(9) 0.0193(8) 0.0075(7) -0.0017(7) 0.0085(7)
C6 0.0143(8) 0.0175(8) 0.0175(8) 0.0040(6) -0.0002(6) 0.0053(6)
C7 0.0146(7) 0.0133(7) 0.0120(7) 0.0024(6) 0.0001(6) 0.0054(6)
C8 0.0191(8) 0.0189(8) 0.0164(8) 0.0065(7) 0.0044(7) -0.0001(7)
C9 0.0250(10) 0.0413(13) 0.0174(9) 0.0068(9) 0.0029(8) -0.0022(9)
C10 0.0231(9) 0.0312(10) 0.0167(8) 0.0078(8) 0.0042(7) 0.0008(8)
C11 0.0141(7) 0.0150(7) 0.0122(7) 0.0037(6) 0.0009(6) 0.0049(6)
C12 0.0139(8) 0.0192(8) 0.0174(8) 0.0061(7) 0.0005(6) 0.0041(6)
C13 0.0153(8) 0.0208(8) 0.0170(8) 0.0074(7) 0.0019(6) 0.0027(6)
C14 0.0176(8) 0.0159(8) 0.0144(7) 0.0068(6) 0.0009(6) 0.0036(6)
C15 0.0149(8) 0.0149(7) 0.0137(7) 0.0054(6) -0.0006(6) 0.0035(6)
C16 0.0131(7) 0.0133(7) 0.0117(7) 0.0036(6) 0.0006(6) 0.0037(6)
C17 0.0178(8) 0.0178(8) 0.0164(8) 0.0076(6) -0.0002(6) 0.0041(6)
C18 0.0214(9) 0.0228(9) 0.0200(9) 0.0127(7) -0.0026(7) 0.0004(7)
C19 0.0271(10) 0.0241(10) 0.0261(10) 0.0128(8) -0.0079(8) 0.0008(8)
C1_1 0.027(2) 0.034(2) 0.042(3) -0.004(2) 0.009(2) -0.0029(18)
O1_1 0.068(4) 0.041(2) 0.132(6) -0.021(3) 0.039(4) -0.010(2)
N5_1 0.021(3) 0.030(2) 0.017(3) 0.005(2) -0.001(2) 0.0072(16)
C2_1 0.044(3) 0.085(5) 0.029(2) 0.011(3) 0.004(2) 0.042(3)
C3_1 0.040(3) 0.030(2) 0.039(3) 0.0056(19) 0.010(2) 0.0053(19)

loop_
_atom_type_symbol
_atom_type_description
_atom_type_scat_dispersion_real
_atom_type_scat_dispersion_imag
_atom_type_scat_source
C C 0.0033 0.0016 'International Tables Vol C Tables 4.2.6.8 and 6.1.1.4'
H H 0.0000 0.0000 'International Tables Vol C Tables 4.2.6.8 and 6.1.1.4'
Cl Cl 0.1484 0.1585 'International Tables Vol C Tables 4.2.6.8 and 6.1.1.4'
N N 0.0061 0.0033 'International Tables Vol C Tables 4.2.6.8 and 6.1.1.4'
O O 0.0106 0.0060 'International Tables Vol C Tables 4.2.6.8 and 6.1.1.4'
Pt Pt -1.7033 8.3905 'International Tables Vol C Tables 4.2.6.8 and 6.1.1.4'

loop_
_geom_angle_atom_site_label_1
_geom_angle_atom_site_label_2
_geom_angle_atom_site_label_3
_geom_angle
_geom_angle_site_symmetry_1
_geom_angle_site_symmetry_3
_geom_angle_publ_flag
N4 Pt01 C16 82.01(7) . . ?
N4 Pt01 N3 78.98(6) . . ?
C16 Pt01 N3 160.99(7) . . ?
N4 Pt01 Cl01 178.75(4) . . ?
C16 Pt01 Cl01 96.95(5) . . ?
N3 Pt01 Cl01 102.06(4) . . ?
C10 O1 H1 109.5 . . ?
C14 O2 C17 120.01(15) . . ?
C19 O3A H3A 109.5 . . ?
C19 O3B H3B 109.5 . . ?
N2 N1 C2 112.37(15) . . ?
N2 N1 C8 119.16(16) . . ?
C2 N1 C8 128.47(16) . . ?
N3 N2 N1 105.77(15) . . ?
N2 N3 C1 110.09(15) . . ?
N2 N3 Pt01 138.90(12) . . ?
C1 N3 Pt01 111.00(12) . . ?
C3 N4 C7 122.34(15) . . ?
C3 N4 Pt01 120.00(12) . . ?
C7 N4 Pt01 117.63(12) . . ?
N3 C1 C2 107.48(16) . . ?
N3 C1 C3 117.62(15) . . ?
C2 C1 C3 134.89(17) . . ?
N1 C2 C1 104.29(15) . . ?
N1 C2 H2 127.9 . . ?
C1 C2 H2 127.9 . . ?
N4 C3 C4 120.65(18) . . ?
N4 C3 C1 112.35(15) . . ?
C4 C3 C1 127.01(17) . . ?
C3 C4 C5 117.79(18) . . ?
C3 C4 H4 121.1 . . ?
C5 C4 H4 121.1 . . ?
C6 C5 C4 120.87(17) . . ?
C6 C5 H5 119.6 . . ?
C4 C5 H5 119.6 . . ?
C5 C6 C7 119.63(17) . . ?
C5 C6 H6 120.2 . . ?
C7 C6 H6 120.2 . . ?
N4 C7 C6 118.72(16) . . ?
N4 C7 C11 111.90(15) . . ?
C6 C7 C11 129.34(17) . . ?
N1 C8 C9 112.92(17) . . ?
N1 C8 H8A 109.0 . . ?
C9 C8 H8A 109.0 . . ?
N1 C8 H8B 109.0 . . ?
C9 C8 H8B 109.0 . . ?
H8A C8 H8B 107.8 . . ?
C8 C9 C10 110.59(18) . . ?
C8 C9 H9A 109.5 . . ?
C10 C9 H9A 109.5 . . ?
C8 C9 H9B 109.5 . . ?
C10 C9 H9B 109.5 . . ?
H9A C9 H9B 108.1 . . ?
O1 C10 C9 110.52(19) . . ?
O1 C10 H10A 109.5 . . ?
C9 C10 H10A 109.5 . . ?
O1 C10 H10B 109.5 . . ?
C9 C10 H10B 109.5 . . ?
H10A C10 H10B 108.1 . . ?
C12 C11 C16 120.77(16) . . ?
C12 C11 C7 122.84(16) . . ?
C16 C11 C7 116.39(16) . . ?
C13 C12 C11 119.91(17) . . ?
C13 C12 H12 120.0 . . ?
C11 C12 H12 120.0 . . ?
C12 C13 C14 119.77(17) . . ?
C12 C13 H13 120.1 . . ?
C14 C13 H13 120.1 . . ?
O2 C14 C15 124.80(17) . . ?
O2 C14 C13 113.89(16) . . ?
C15 C14 C13 121.31(17) . . ?
C14 C15 C16 119.79(16) . . ?
C14 C15 H15 120.1 . . ?
C16 C15 H15 120.1 . . ?
C15 C16 C11 118.45(16) . . ?
C15 C16 Pt01 129.48(13) . . ?
C11 C16 Pt01 112.07(12) . . ?
O2 C17 C18 104.53(16) . . ?
O2 C17 H17A 110.8 . . ?
C18 C17 H17A 110.8 . . ?
O2 C17 H17B 110.8 . . ?
C18 C17 H17B 110.8 . . ?
H17A C17 H17B 108.9 . . ?
C17 C18 C19 113.92(17) . . ?
C17 C18 H18A 108.8 . . ?
C19 C18 H18A 108.8 . . ?
C17 C18 H18B 108.8 . . ?
C19 C18 H18B 108.8 . . ?
H18A C18 H18B 107.7 . . ?
O3A C19 C18 115.5(3) . . ?
O3B C19 C18 106.3(3) . . ?
O3A C19 H19A 108.4 . . ?
C18 C19 H19A 108.4 . . ?
O3A C19 H19B 108.4 . . ?
C18 C19 H19B 108.4 . . ?
H19A C19 H19B 107.5 . . ?
O3B C19 H19C 110.5 . . ?
C18 C19 H19C 110.5 . . ?
O3B C19 H19D 110.5 . . ?
C18 C19 H19D 110.5 . . ?
H19C C19 H19D 108.7 . . ?
O1_1 C1_1 N5_1 117.1(6) . . ?
O1_1 C1_1 H1A_1 121.4 . . ?
N5_1 C1_1 H1A_1 121.4 . . ?
C1_1 N5_1 C3_1 120.5(5) . . ?
C1_1 N5_1 C2_1 120.3(6) . . ?
C3_1 N5_1 C2_1 119.2(7) . . ?
N5_1 C2_1 H2A_1 109.5 . . ?
N5_1 C2_1 H2B_1 109.5 . . ?
H2A_1 C2_1 H2B_1 109.5 . . ?
N5_1 C2_1 H2C_1 109.5 . . ?
H2A_1 C2_1 H2C_1 109.5 . . ?
H2B_1 C2_1 H2C_1 109.5 . . ?
N5_1 C3_1 H3A_1 109.5 . . ?
N5_1 C3_1 H3B_1 109.5 . . ?
H3A_1 C3_1 H3B_1 109.5 . . ?
N5_1 C3_1 H3C_1 109.5 . . ?
H3A_1 C3_1 H3C_1 109.5 . . ?
H3B_1 C3_1 H3C_1 109.5 . . ?

loop_
_geom_bond_atom_site_label_1
_geom_bond_atom_site_label_2
_geom_bond_distance
_geom_bond_site_symmetry_2
_geom_bond_publ_flag
Pt01 N4 1.9671(15) . ?
Pt01 C16 1.9840(17) . ?
Pt01 N3 2.1240(15) . ?
Pt01 Cl01 2.3048(4) . ?
O1 C10 1.401(3) . ?
O1 H1 0.8400 . ?
O2 C14 1.367(2) . ?
O2 C17 1.432(2) . ?
O3A C19 1.419(5) . ?
O3A H3A 0.8400 . ?
O3B C19 1.488(5) . ?
O3B H3B 0.8400 . ?
N1 N2 1.342(2) . ?
N1 C2 1.349(2) . ?
N1 C8 1.466(2) . ?
N2 N3 1.315(2) . ?
N3 C1 1.370(2) . ?
N4 C3 1.351(2) . ?
N4 C7 1.364(2) . ?
C1 C2 1.374(2) . ?
C1 C3 1.455(3) . ?
C2 H2 0.9500 . ?
C3 C4 1.389(3) . ?
C4 C5 1.396(3) . ?
C4 H4 0.9500 . ?
C5 C6 1.385(3) . ?
C5 H5 0.9500 . ?
C6 C7 1.390(2) . ?
C6 H6 0.9500 . ?
C7 C11 1.450(2) . ?
C8 C9 1.502(3) . ?
C8 H8A 0.9900 . ?
C8 H8B 0.9900 . ?
C9 C10 1.525(3) . ?
C9 H9A 0.9900 . ?
C9 H9B 0.9900 . ?
C10 H10A 0.9900 . ?
C10 H10B 0.9900 . ?
C11 C12 1.399(2) . ?
C11 C16 1.425(2) . ?
C12 C13 1.380(3) . ?
C12 H12 0.9500 . ?
C13 C14 1.398(3) . ?
C13 H13 0.9500 . ?
C14 C15 1.395(2) . ?
C15 C16 1.399(2) . ?
C15 H15 0.9500 . ?
C17 C18 1.511(3) . ?
C17 H17A 0.9900 . ?
C17 H17B 0.9900 . ?
C18 C19 1.515(3) . ?
C18 H18A 0.9900 . ?
C18 H18B 0.9900 . ?
C19 H19A 0.9900 . ?
C19 H19B 0.9900 . ?
C19 H19C 0.9900 . ?
C19 H19D 0.9900 . ?
C1_1 O1_1 1.289(8) . ?
C1_1 N5_1 1.364(10) . ?
C1_1 H1A_1 0.9500 . ?
N5_1 C3_1 1.410(8) . ?
N5_1 C2_1 1.437(6) . ?
C2_1 H2A_1 0.9800 . ?
C2_1 H2B_1 0.9800 . ?
C2_1 H2C_1 0.9800 . ?
C3_1 H3A_1 0.9800 . ?
C3_1 H3B_1 0.9800 . ?
C3_1 H3C_1 0.9800 . ?

loop_
_geom_hbond_atom_site_label_D
_geom_hbond_atom_site_label_H
_geom_hbond_atom_site_label_A
_geom_hbond_distance_DH
_geom_hbond_distance_HA
_geom_hbond_distance_DA
_geom_hbond_angle_DHA
_geom_hbond_site_symmetry_A
_geom_hbond_publ_flag
O1 H1 O3A^a 0.84 2.45 2.993(6) 123.1 1_664 yes
O1 H1 O3B^b 0.84 2.15 2.812(5) 135.2 1_664 yes
O3B^b H3B^b O1 0.84 2.07 2.812(5) 147.0 1_446 yes

loop_
_geom_torsion_atom_site_label_1
_geom_torsion_atom_site_label_2
_geom_torsion_atom_site_label_3
_geom_torsion_atom_site_label_4
_geom_torsion
_geom_torsion_site_symmetry_1
_geom_torsion_site_symmetry_2
_geom_torsion_site_symmetry_3
_geom_torsion_site_symmetry_4
_geom_torsion_publ_flag
C2 N1 N2 N3 0.1(2) . . . . ?
C8 N1 N2 N3 178.99(15) . . . . ?
N1 N2 N3 C1 0.0(2) . . . . ?
N1 N2 N3 Pt01 -179.27(14) . . . . ?
N2 N3 C1 C2 -0.1(2) . . . . ?
Pt01 N3 C1 C2 179.41(12) . . . . ?
N2 N3 C1 C3 -179.39(16) . . . . ?
Pt01 N3 C1 C3 0.1(2) . . . . ?
N2 N1 C2 C1 -0.1(2) . . . . ?
C8 N1 C2 C1 -178.91(18) . . . . ?
N3 C1 C2 N1 0.1(2) . . . . ?
C3 C1 C2 N1 179.3(2) . . . . ?
C7 N4 C3 C4 -0.5(3) . . . . ?
Pt01 N4 C3 C4 177.43(15) . . . . ?
C7 N4 C3 C1 179.51(16) . . . . ?
Pt01 N4 C3 C1 -2.6(2) . . . . ?
N3 C1 C3 N4 1.5(2) . . . . ?
C2 C1 C3 N4 -177.6(2) . . . . ?
N3 C1 C3 C4 -178.52(19) . . . . ?
C2 C1 C3 C4 2.4(4) . . . . ?
N4 C3 C4 C5 0.2(3) . . . . ?
C1 C3 C4 C5 -179.75(17) . . . . ?
C3 C4 C5 C6 0.3(3) . . . . ?
C4 C5 C6 C7 -0.7(3) . . . . ?
C3 N4 C7 C6 0.1(3) . . . . ?
Pt01 N4 C7 C6 -177.81(13) . . . . ?
C3 N4 C7 C11 178.05(16) . . . . ?
Pt01 N4 C7 C11 0.10(19) . . . . ?
C5 C6 C7 N4 0.4(3) . . . . ?
C5 C6 C7 C11 -177.06(18) . . . . ?
N2 N1 C8 C9 125.2(2) . . . . ?
C2 N1 C8 C9 -56.0(3) . . . . ?
N1 C8 C9 C10 -164.17(19) . . . . ?
C8 C9 C10 O1 69.6(3) . . . . ?
N4 C7 C11 C12 -179.06(17) . . . . ?
C6 C7 C11 C12 -1.4(3) . . . . ?
N4 C7 C11 C16 -0.2(2) . . . . ?
C6 C7 C11 C16 177.47(18) . . . . ?
C16 C11 C12 C13 0.5(3) . . . . ?
C7 C11 C12 C13 179.31(18) . . . . ?
C11 C12 C13 C14 0.5(3) . . . . ?
C17 O2 C14 C15 1.8(3) . . . . ?
C17 O2 C14 C13 -177.71(17) . . . . ?
C12 C13 C14 O2 178.44(18) . . . . ?
C12 C13 C14 C15 -1.0(3) . . . . ?
O2 C14 C15 C16 -178.82(17) . . . . ?
C13 C14 C15 C16 0.6(3) . . . . ?
C14 C15 C16 C11 0.4(3) . . . . ?
C14 C15 C16 Pt01 -179.60(14) . . . . ?
C12 C11 C16 C15 -0.9(3) . . . . ?
C7 C11 C16 C15 -179.81(16) . . . . ?
C12 C11 C16 Pt01 179.07(14) . . . . ?
C7 C11 C16 Pt01 0.2(2) . . . . ?
C14 O2 C17 C18 175.19(17) . . . . ?
O2 C17 C18 C19 -179.41(18) . . . . ?
C17 C18 C19 O3A -160.9(5) . . . . ?
C17 C18 C19 O3B 173.3(4) . . . . ?
O1_1 C1_1 N5_1 C3_1 -177.0(7) . . . . ?
O1_1 C1_1 N5_1 C2_1 0.5(10) . . . . ?
